data_7053099
loop_
_publ_author_name
'Tian, Hui'
'Zhu, Yan-Yu'
'Sun, Zhen-Gang'
'Tong, Fei'
'Zhu, Jiang'
'Chu, Wei'
'Sun, Shou-Hui'
'Zheng, Ming-Jing'

_publ_section_title
;
 Mixed-solvothermal synthesis, structures, luminescent and surface
 photovoltage properties of four new transition metal diphosphonates with
 a 3D supramolecular structure
;
_journal_issue 1
_journal_name_full 'New Journal of Chemistry'
_journal_page_first 212
_journal_paper_doi 10.1039/c2nj40737j
_journal_volume 37
_journal_year 2013
_chemical_formula_sum 'C15 H58 Co N4 O24 P6'
_chemical_formula_weight 923.40
_chemical_name_systematic
;
?
;
_space_group_IT_number 167
_symmetry_cell_setting rhombohedral
_symmetry_space_group_name_Hall '-R 3 2"c'
_symmetry_space_group_name_H-M 'R -3 c :H'
_atom_sites_solution_hydrogens geom
_atom_sites_solution_primary direct
_atom_sites_solution_secondary difmap
_audit_creation_method SHELXL-97
_cell_angle_alpha 90.00
_cell_angle_beta 90.00
_cell_angle_gamma 120.00
_cell_formula_units_Z 12
_cell_length_a 16.6483(6)
_cell_length_b 16.6483(6)
_cell_length_c 51.521(3)
_cell_measurement_reflns_used 6260
_cell_measurement_temperature 293(2)
_cell_measurement_theta_max 26.70
_cell_measurement_theta_min 2.37
_cell_volume 12366.7(10)
_computing_cell_refinement 'Bruker SMART'
_computing_data_collection 'Bruker SMART'
_computing_data_reduction 'Bruker SHELXTL'
_computing_molecular_graphics 'Bruker SHELXTL'
_computing_publication_material 'Bruker SHELXTL'
_computing_structure_refinement 'SHELXL-97 (Sheldrick, 1997)'
_computing_structure_solution 'SHELXS-97 (Sheldrick, 1990)'
_diffrn_ambient_temperature 293(2)
_diffrn_measured_fraction_theta_full 0.999
_diffrn_measured_fraction_theta_max 0.999
_diffrn_measurement_device_type 'Smart Apex II CCD'
_diffrn_measurement_method 'omega scans'
_diffrn_radiation_monochromator graphite
_diffrn_radiation_source 'fine-focus sealed tube'
_diffrn_radiation_type MoK\a
_diffrn_radiation_wavelength 0.71073
_diffrn_reflns_av_R_equivalents 0.0359
_diffrn_reflns_av_sigmaI/netI 0.0203
_diffrn_reflns_limit_h_max 20
_diffrn_reflns_limit_h_min -20
_diffrn_reflns_limit_k_max 20
_diffrn_reflns_limit_k_min -19
_diffrn_reflns_limit_l_max 64
_diffrn_reflns_limit_l_min -33
_diffrn_reflns_number 22102
_diffrn_reflns_theta_full 26.50
_diffrn_reflns_theta_max 26.50
_diffrn_reflns_theta_min 2.12
_diffrn_standards_decay_% 0
_diffrn_standards_interval_count 0
_diffrn_standards_interval_time 0
_diffrn_standards_number 0
_exptl_absorpt_coefficient_mu 0.731
_exptl_absorpt_correction_T_max 0.8315
_exptl_absorpt_correction_T_min 0.7439
_exptl_absorpt_correction_type empirical
_exptl_absorpt_process_details sadabs
_exptl_crystal_colour pink
_exptl_crystal_density_diffrn 1.488
_exptl_crystal_density_method 'not measured'
_exptl_crystal_description block
_exptl_crystal_F_000 5820
_exptl_crystal_size_max 0.43
_exptl_crystal_size_mid 0.35
_exptl_crystal_size_min 0.26
_refine_diff_density_max 1.632
_refine_diff_density_min -0.541
_refine_diff_density_rms 0.088
_refine_ls_extinction_method none
_refine_ls_goodness_of_fit_ref 1.097
_refine_ls_hydrogen_treatment constr
_refine_ls_matrix_type full
_refine_ls_number_parameters 151
_refine_ls_number_reflns 2863
_refine_ls_number_restraints 13
_refine_ls_restrained_S_all 1.158
_refine_ls_R_factor_all 0.0636
_refine_ls_R_factor_gt 0.0497
_refine_ls_shift/su_max 0.002
_refine_ls_shift/su_mean 0.000
_refine_ls_structure_factor_coef Fsqd
_refine_ls_weighting_details 'calc w=1/[\s^2^(Fo^2^)+(0.1035P)^2^+33.7728P] where P=(Fo^2^+2Fc^2^)/3'
_refine_ls_weighting_scheme calc
_refine_ls_wR_factor_gt 0.1578
_refine_ls_wR_factor_ref 0.1724
_reflns_number_gt 2251
_reflns_number_total 2863
_reflns_threshold_expression >2sigma(I)
_cod_data_source_file c2nj40737j.txt
_cod_data_source_block 0924i
_cod_depositor_comments
;
The following automatic conversions were performed:

'_symmetry_cell_setting' value 'Rhombohedral' changed to
'rhombohedral' according to
/home/saulius/struct/CIF-dictionaries/cif_core.dic dictionary named
'cif_core.dic' version 2.4.2 from 2011-04-26.

Automatic conversion script
Id: cif_fix_values 1891 2012-01-12 08:04:46Z andrius 
;
_cod_original_sg_symbol_H-M 'R-3c '
_cod_database_code 7053099

loop_
_symmetry_equiv_pos_as_xyz
'x, y, z'
'-y, x-y, z'
'-x+y, -x, z'
'y, x, -z+1/2'
'x-y, -y, -z+1/2'
'-x, -x+y, -z+1/2'
'x+2/3, y+1/3, z+1/3'
'-y+2/3, x-y+1/3, z+1/3'
'-x+y+2/3, -x+1/3, z+1/3'
'y+2/3, x+1/3, -z+5/6'
'x-y+2/3, -y+1/3, -z+5/6'
'-x+2/3, -x+y+1/3, -z+5/6'
'x+1/3, y+2/3, z+2/3'
'-y+1/3, x-y+2/3, z+2/3'
'-x+y+1/3, -x+2/3, z+2/3'
'y+1/3, x+2/3, -z+7/6'
'x-y+1/3, -y+2/3, -z+7/6'
'-x+1/3, -x+y+2/3, -z+7/6'
'-x, -y, -z'
'y, -x+y, -z'
'x-y, x, -z'
'-y, -x, z-1/2'
'-x+y, y, z-1/2'
'x, x-y, z-1/2'
'-x+2/3, -y+1/3, -z+1/3'
'y+2/3, -x+y+1/3, -z+1/3'
'x-y+2/3, x+1/3, -z+1/3'
'-y+2/3, -x+1/3, z-1/6'
'-x+y+2/3, y+1/3, z-1/6'
'x+2/3, x-y+1/3, z-1/6'
'-x+1/3, -y+2/3, -z+2/3'
'y+1/3, -x+y+2/3, -z+2/3'
'x-y+1/3, x+2/3, -z+2/3'
'-y+1/3, -x+2/3, z+1/6'
'-x+y+1/3, y+2/3, z+1/6'
'x+1/3, x-y+2/3, z+1/6'

loop_
_atom_site_label
_atom_site_type_symbol
_atom_site_fract_x
_atom_site_fract_y
_atom_site_fract_z
_atom_site_U_iso_or_equiv
_atom_site_adp_type
_atom_site_occupancy
_atom_site_symmetry_multiplicity
_atom_site_calc_flag
_atom_site_refinement_flags
Co1 Co 0.3333 0.6667 0.045813(15) 0.0270(2) Uani 1 3 d S
P1 P 0.44574(6) 0.55891(6) 0.02632(2) 0.0384(3) Uani 1 1 d .
P2 P 0.52640(6) 0.68765(6) 0.072835(19) 0.0355(3) Uani 1 1 d .
O1 O 0.3763(2) 0.5910(2) 0.02364(5) 0.0449(7) Uani 1 1 d .
O2 O 0.39419(19) 0.45252(19) 0.02031(6) 0.0530(8) Uani 1 1 d .
H2A H 0.4260 0.4410 0.0105 0.080 Uiso 1 1 calc R
O3 O 0.5317(2) 0.60964(19) 0.00947(6) 0.0505(8) Uani 1 1 d .
O4 O 0.39795(18) 0.50733(18) 0.07520(5) 0.0447(7) Uani 1 1 d .
H4D H 0.4112 0.4812 0.0865 0.067 Uiso 1 1 calc R
O5 O 0.60506(18) 0.75251(18) 0.05405(5) 0.0442(7) Uani 1 1 d .
H5D H 0.6551 0.7623 0.0598 0.066 Uiso 1 1 calc R
O6 O 0.56240(18) 0.6919(2) 0.10005(5) 0.0480(7) Uani 1 1 d .
O7 O 0.44806(17) 0.70860(17) 0.07125(5) 0.0369(6) Uani 1 1 d .
C1 C 0.4799(3) 0.5683(3) 0.06061(8) 0.0390(8) Uani 1 1 d .
C2 C 0.5499(3) 0.5357(3) 0.06444(11) 0.0594(12) Uani 1 1 d .
H2B H 0.5245 0.4736 0.0579 0.089 Uiso 1 1 calc R
H2C H 0.5633 0.5366 0.0826 0.089 Uiso 1 1 calc R
H2D H 0.6059 0.5762 0.0552 0.089 Uiso 1 1 calc R
C3 C 0.5153(6) 0.7628(5) -0.02660(15) 0.102(2) Uani 1 1 d .
H3A H 0.4527 0.7153 -0.0231 0.153 Uiso 1 1 d R
H3B H 0.5416 0.7413 -0.0396 0.153 Uiso 1 1 d R
H3C H 0.5157 0.8174 -0.0328 0.153 Uiso 1 1 d R
C4 C 0.6659(6) 0.8581(5) -0.00533(19) 0.129(3) Uani 1 1 d .
H4A H 0.6978 0.8705 0.0110 0.193 Uiso 1 1 d R
H4B H 0.6679 0.9136 -0.0115 0.193 Uiso 1 1 d R
H4C H 0.6954 0.8383 -0.0178 0.193 Uiso 1 1 d R
C5 C 0.4265(7) 0.7586(6) 0.13114(18) 0.147(3) Uani 1 1 d DU
H5A H 0.4808 0.7570 0.1256 0.220 Uiso 1 1 d R
H5B H 0.4258 0.7612 0.1498 0.220 Uiso 1 1 d R
H5C H 0.4275 0.8124 0.1240 0.220 Uiso 1 1 d R
N1 N 0.5698(4) 0.7858(3) -0.00266(10) 0.0716(13) Uani 1 1 d .
H1B H 0.5685 0.7341 0.0032 0.086 Uiso 1 1 d R
H1A H 0.5439 0.8051 0.0094 0.086 Uiso 1 1 d R
N2 N 0.3333 0.6667 0.12125(17) 0.108(4) Uani 1 3 d SD
H2F H 0.3333 0.6667 0.1037 0.130 Uiso 1 3 d SR
O1W O 0.3627(4) 0.3891(4) 0.11834(12) 0.144(2) Uani 1 1 d U
H1WA H 0.3162 0.3353 0.1160 0.216 Uiso 1 1 d R
H1WB H 0.4123 0.3884 0.1149 0.216 Uiso 1 1 d R

loop_
_atom_site_aniso_label
_atom_site_aniso_U_11
_atom_site_aniso_U_22
_atom_site_aniso_U_33
_atom_site_aniso_U_23
_atom_site_aniso_U_13
_atom_site_aniso_U_12
Co1 0.0242(3) 0.0242(3) 0.0327(4) 0.000 0.000 0.01209(15)
P1 0.0337(5) 0.0305(5) 0.0517(6) -0.0037(4) 0.0088(4) 0.0166(4)
P2 0.0260(5) 0.0318(5) 0.0471(6) 0.0018(4) -0.0050(4) 0.0133(4)
O1 0.0503(16) 0.0533(16) 0.0417(15) -0.0113(12) -0.0030(12) 0.0338(14)
O2 0.0420(15) 0.0339(14) 0.076(2) -0.0094(13) 0.0200(14) 0.0136(12)
O3 0.0488(17) 0.0344(14) 0.0632(18) -0.0026(12) 0.0207(14) 0.0170(13)
O4 0.0379(14) 0.0382(14) 0.0607(17) 0.0186(12) 0.0069(12) 0.0210(12)
O5 0.0301(13) 0.0423(15) 0.0543(16) 0.0072(12) -0.0033(11) 0.0137(12)
O6 0.0352(14) 0.0511(16) 0.0500(16) 0.0079(13) -0.0081(12) 0.0158(13)
O7 0.0314(13) 0.0332(13) 0.0481(15) -0.0075(11) -0.0093(11) 0.0177(11)
C1 0.0279(17) 0.0317(18) 0.059(2) 0.0053(16) 0.0049(16) 0.0164(14)
C2 0.042(2) 0.054(3) 0.095(4) 0.011(2) 0.003(2) 0.033(2)
C3 0.132(7) 0.103(5) 0.089(5) 0.023(4) 0.035(5) 0.072(5)
C4 0.095(6) 0.083(5) 0.182(10) 0.018(5) 0.054(6) 0.024(4)
C5 0.165(5) 0.139(5) 0.108(4) -0.013(4) 0.016(4) 0.054(4)
N1 0.084(3) 0.062(3) 0.082(3) 0.020(2) 0.037(3) 0.047(2)
N2 0.140(6) 0.140(6) 0.045(5) 0.000 0.000 0.070(3)
O1W 0.131(5) 0.103(4) 0.149(4) 0.050(3) -0.032(4) 0.021(3)

loop_
_atom_type_symbol
_atom_type_description
_atom_type_scat_dispersion_real
_atom_type_scat_dispersion_imag
_atom_type_scat_source
C C 0.0033 0.0016 'International Tables Vol C Tables 4.2.6.8 and 6.1.1.4'
H H 0.0000 0.0000 'International Tables Vol C Tables 4.2.6.8 and 6.1.1.4'
N N 0.0061 0.0033 'International Tables Vol C Tables 4.2.6.8 and 6.1.1.4'
O O 0.0106 0.0060 'International Tables Vol C Tables 4.2.6.8 and 6.1.1.4'
P P 0.1023 0.0942 'International Tables Vol C Tables 4.2.6.8 and 6.1.1.4'
Co Co 0.3494 0.9721 'International Tables Vol C Tables 4.2.6.8 and 6.1.1.4'

loop_
_geom_angle_atom_site_label_1
_geom_angle_atom_site_label_2
_geom_angle_atom_site_label_3
_geom_angle
_geom_angle_site_symmetry_1
_geom_angle_site_symmetry_3
O1 Co1 O1 92.59(11) 3_565 2_665
O1 Co1 O1 92.59(11) 3_565 .
O1 Co1 O1 92.59(11) 2_665 .
O1 Co1 O7 90.51(11) 3_565 2_665
O1 Co1 O7 90.73(10) 2_665 2_665
O1 Co1 O7 175.34(11) . 2_665
O1 Co1 O7 90.73(10) 3_565 3_565
O1 Co1 O7 175.34(11) 2_665 3_565
O1 Co1 O7 90.51(11) . 3_565
O7 Co1 O7 85.98(11) 2_665 3_565
O1 Co1 O7 175.34(11) 3_565 .
O1 Co1 O7 90.51(11) 2_665 .
O1 Co1 O7 90.73(10) . .
O7 Co1 O7 85.98(11) 2_665 .
O7 Co1 O7 85.98(11) 3_565 .
O1 P1 O3 115.35(18) . .
O1 P1 O2 107.50(17) . .
O3 P1 O2 110.34(16) . .
O1 P1 C1 108.53(16) . .
O3 P1 C1 109.68(18) . .
O2 P1 C1 104.90(18) . .
O7 P2 O6 113.99(16) . .
O7 P2 O5 109.36(15) . .
O6 P2 O5 111.66(15) . .
O7 P2 C1 106.50(15) . .
O6 P2 C1 108.06(18) . .
O5 P2 C1 106.90(17) . .
P1 O1 Co1 136.52(17) . .
P1 O2 H2A 109.5 . .
C1 O4 H4D 109.5 . .
P2 O5 H5D 109.5 . .
P2 O7 Co1 134.00(15) . .
O4 C1 C2 107.8(3) . .
O4 C1 P2 108.7(3) . .
C2 C1 P2 110.8(3) . .
O4 C1 P1 107.4(3) . .
C2 C1 P1 110.7(3) . .
P2 C1 P1 111.40(19) . .
C1 C2 H2B 109.5 . .
C1 C2 H2C 109.5 . .
H2B C2 H2C 109.5 . .
C1 C2 H2D 109.5 . .
H2B C2 H2D 109.5 . .
H2C C2 H2D 109.5 . .
N1 C3 H3A 109.3 . .
N1 C3 H3B 110.3 . .
H3A C3 H3B 109.5 . .
N1 C3 H3C 108.9 . .
H3A C3 H3C 109.5 . .
H3B C3 H3C 109.4 . .
N1 C4 H4A 110.9 . .
N1 C4 H4B 108.9 . .
H4A C4 H4B 109.5 . .
N1 C4 H4C 108.6 . .
H4A C4 H4C 109.6 . .
H4B C4 H4C 109.4 . .
N2 C5 H5A 110.5 . .
N2 C5 H5B 109.2 . .
H5A C5 H5B 109.5 . .
N2 C5 H5C 108.7 . .
H5A C5 H5C 109.4 . .
H5B C5 H5C 109.5 . .
C4 N1 C3 114.8(6) . .
C4 N1 H1B 108.3 . .
C3 N1 H1B 108.4 . .
C4 N1 H1A 107.1 . .
C3 N1 H1A 109.2 . .
H1B N1 H1A 108.9 . .
C5 N2 C5 110.6(4) 2_665 .
C5 N2 C5 110.6(4) 2_665 3_565
C5 N2 C5 110.6(4) . 3_565
C5 N2 H2F 108.3 2_665 .
C5 N2 H2F 108.3 . .
C5 N2 H2F 108.3 3_565 .
H1WA O1W H1WB 109.5 . .

loop_
_geom_bond_atom_site_label_1
_geom_bond_atom_site_label_2
_geom_bond_distance
_geom_bond_site_symmetry_2
Co1 O1 2.074(3) 3_565
Co1 O1 2.074(3) 2_665
Co1 O1 2.074(3) .
Co1 O7 2.126(2) 2_665
Co1 O7 2.126(2) 3_565
Co1 O7 2.126(2) .
P1 O1 1.503(3) .
P1 O3 1.518(3) .
P1 O2 1.565(3) .
P1 C1 1.838(4) .
P2 O7 1.511(3) .
P2 O6 1.513(3) .
P2 O5 1.550(3) .
P2 C1 1.846(4) .
O2 H2A 0.8200 .
O4 C1 1.439(5) .
O4 H4D 0.8200 .
O5 H5D 0.8200 .
C1 C2 1.525(5) .
C2 H2B 0.9600 .
C2 H2C 0.9600 .
C2 H2D 0.9600 .
C3 N1 1.464(10) .
C3 H3A 0.9607 .
C3 H3B 0.9620 .
C3 H3C 0.9611 .
C4 N1 1.450(8) .
C4 H4A 0.9622 .
C4 H4B 0.9610 .
C4 H4C 0.9614 .
C5 N2 1.623(8) .
C5 H5A 0.9613 .
C5 H5B 0.9623 .
C5 H5C 0.9610 .
N1 H1B 0.9010 .
N1 H1A 0.9010 .
N2 C5 1.623(8) 2_665
N2 C5 1.623(8) 3_565
N2 H2F 0.9021 .
O1W H1WA 0.8507 .
O1W H1WB 0.8507 .
